data_1544742
loop_
_publ_author_name
'Chan, Kaai Tung'
'Tong, Glenna So Ming'
'To, Wai-Pong'
'Yang, Chen'
'Du, Lili'
'Phillips, David Lee'
'Che, Chi-Ming'

_publ_section_title
;
 The interplay between fluorescence and phosphorescence with luminescent
 gold(i) and gold(iii) complexes bearing heterocyclic arylacetylide
 ligands.
;
_journal_issue 3
_journal_name_full 'Chemical science'
_journal_page_first 2352
_journal_page_last 2364
_journal_paper_doi 10.1039/c6sc03775e
_journal_volume 8
_journal_year 2017
_chemical_formula_moiety 'C26 H38 Au N2 P S'
_chemical_formula_sum 'C26 H38 Au N2 P S'
_chemical_formula_weight 638.58
_space_group_crystal_system monoclinic
_space_group_IT_number 14
_space_group_name_Hall '-P 2ybc'
_space_group_name_H-M_alt 'P 1 21/c 1'
_symmetry_space_group_name_Hall '-P 2ybc'
_symmetry_space_group_name_H-M 'P 1 21/c 1'
_atom_sites_solution_hydrogens geom
_atom_sites_solution_primary direct
_audit_block_doi 10.5517/ccdc.csd.cc1mbsh7
_audit_creation_date 2016-08-19
_audit_creation_method
;
Olex2 1.2
(compiled 2016.02.19 svn.r3266 for OlexSys, GUI svn.r5155)
;
_audit_update_record
;
2016-08-19 deposited with the CCDC.
2016-12-05 downloaded from the CCDC.
;
_cell_angle_alpha 90
_cell_angle_beta 97.2061(9)
_cell_angle_gamma 90
_cell_formula_units_Z 4
_cell_length_a 12.4327(5)
_cell_length_b 15.7628(7)
_cell_length_c 12.9117(6)
_cell_measurement_reflns_used 9813
_cell_measurement_temperature 100
_cell_measurement_theta_max 66.73
_cell_measurement_theta_min 2.80
_cell_volume 2510.37(19)
_computing_molecular_graphics 'Olex2 (Dolomanov et al., 2009)'
_computing_publication_material 'Olex2 (Dolomanov et al., 2009)'
_computing_structure_refinement 'ShelXL (Sheldrick, 2015)'
_computing_structure_solution 'XS (Sheldrick, 2008)'
_diffrn_ambient_temperature 100
_diffrn_detector 'Bruker APEX2 area detector'
_diffrn_detector_area_resol_mean 7.9
_diffrn_detector_type 'CCD area detector'
_diffrn_measured_fraction_theta_full 0.977
_diffrn_measured_fraction_theta_max 0.977
_diffrn_measurement_device 'three-circle diffractometer'
_diffrn_measurement_device_type 'Bruker SMART APEX2 area detector'
_diffrn_measurement_method '\w and \f scans'
_diffrn_radiation_monochromator 'mirror optics'
_diffrn_radiation_probe x-ray
_diffrn_radiation_type CuK\a
_diffrn_radiation_wavelength 1.54178
_diffrn_reflns_av_R_equivalents 0.0521
_diffrn_reflns_av_unetI/netI 0.0309
_diffrn_reflns_Laue_measured_fraction_full 0.977
_diffrn_reflns_Laue_measured_fraction_max 0.977
_diffrn_reflns_limit_h_max 14
_diffrn_reflns_limit_h_min -14
_diffrn_reflns_limit_k_max 18
_diffrn_reflns_limit_k_min -18
_diffrn_reflns_limit_l_max 15
_diffrn_reflns_limit_l_min -15
_diffrn_reflns_number 27779
_diffrn_reflns_point_group_measured_fraction_full 0.977
_diffrn_reflns_point_group_measured_fraction_max 0.977
_diffrn_reflns_theta_full 67.505
_diffrn_reflns_theta_max 67.505
_diffrn_reflns_theta_min 3.583
_diffrn_source 'microfocus sealed X-ray tube'
_diffrn_source_type 'Incoatec I\ms'
_diffrn_standards_number 0
_exptl_absorpt_coefficient_mu 12.501
_exptl_absorpt_correction_T_max 0.7530
_exptl_absorpt_correction_T_min 0.3663
_exptl_absorpt_correction_type multi-scan
_exptl_absorpt_process_details
;
SADABS-2012/1 (Bruker,2012) was used for absorption correction.
wR2(int) was 0.1303 before and 0.0728 after correction.
The Ratio of minimum to maximum transmission is 0.4865.
The \l/2 correction factor is 0.0015.
;
_exptl_crystal_colour 'clear light orange'
_exptl_crystal_colour_lustre clear
_exptl_crystal_colour_modifier light
_exptl_crystal_colour_primary orange
_exptl_crystal_density_diffrn 1.690
_exptl_crystal_description block
_exptl_crystal_F_000 1272
_exptl_crystal_recrystallization_method CH2Cl2/Hex
_exptl_crystal_size_max 0.3
_exptl_crystal_size_mid 0.2
_exptl_crystal_size_min 0.1
_refine_diff_density_max 1.191
_refine_diff_density_min -2.397
_refine_diff_density_rms 0.161
_refine_ls_extinction_method none
_refine_ls_goodness_of_fit_ref 1.129
_refine_ls_hydrogen_treatment constr
_refine_ls_matrix_type full
_refine_ls_number_parameters 250
_refine_ls_number_reflns 4420
_refine_ls_number_restraints 180
_refine_ls_restrained_S_all 1.106
_refine_ls_R_factor_all 0.0322
_refine_ls_R_factor_gt 0.0317
_refine_ls_shift/su_max 0.000
_refine_ls_shift/su_mean 0.000
_refine_ls_structure_factor_coef Fsqd
_refine_ls_weighting_details 'w=1/[\s^2^(Fo^2^)+(0.0440P)^2^+10.1850P] where P=(Fo^2^+2Fc^2^)/3'
_refine_ls_weighting_scheme calc
_refine_ls_wR_factor_gt 0.0853
_refine_ls_wR_factor_ref 0.0859
_reflns_Friedel_coverage 0.000
_reflns_number_gt 4336
_reflns_number_total 4420
_reflns_threshold_expression 'I > 2\s(I)'
_cod_data_source_file c6sc03775e2.cif
_cod_data_source_block david177_0m-mon
_cod_depositor_comments
;Adding full bibliography for 1544742--1544744.cif.

 Adding full bibliography for 1544742--1544744.cif.
;
_cod_database_code 1544742
_shelx_space_group_comment
;
The symmetry employed for this shelxl refinement is uniquely defined
by the following loop, which should always be used as a source of
symmetry information in preference to the above space-group names.
They are only intended as comments.
;
_shelx_estimated_absorpt_t_max 0.368
_shelx_estimated_absorpt_t_min 0.117
_olex2_refinement_description
;
1. Fixed Uiso
 At 1.2 times of:
  All C(H) groups, All C(H,H) groups, All N(H) groups
2. Uiso/Uaniso restraints and constraints
All non-hydrogen atoms have similar U: within 1.7A with sigma of 0.02 and sigma
for terminal atoms of 0.04
Uanis(C2) = Uanis(C1) = Uanis(C6) = Uanis(C5) = Uanis(C4) = Uanis(C3)
3.a Ternary CH refined with riding coordinates:
 C13(H13), C1(H1), C7(H7)
3.b Secondary CH2 refined with riding coordinates:
 C12(H12A,H12B), C18(H18A,H18B), C14(H14A,H14B), C17(H17A,H17B), C4(H4A,H4B),
 C8(H8A,H8B), C2(H2A,H2B), C16(H16A,H16B), C10(H10A,H10B), C6(H6A,H6B), C3(H3A,
 H3B), C15(H15A,H15B), C5(H5A,H5B), C9(H9A,H9B), C11(H11A,H11B)
3.c Aromatic/amide H refined with riding coordinates:
 C23(H23), C24(H24), N2(H2), C22(H22), N1(H1A)
;
_shelx_shelxl_version_number 2014/7
_olex2_submission_special_instructions 'No special instructions were received'

loop_
_space_group_symop_operation_xyz
'x, y, z'
'-x, y+1/2, -z+1/2'
'-x, -y, -z'
'x, -y-1/2, z-1/2'

loop_
_atom_site_label
_atom_site_type_symbol
_atom_site_fract_x
_atom_site_fract_y
_atom_site_fract_z
_atom_site_U_iso_or_equiv
_atom_site_adp_type
_atom_site_occupancy
_atom_site_site_symmetry_order
_atom_site_calc_flag
_atom_site_refinement_flags_posn
_atom_site_refinement_flags_adp
Au1 Au 0.05247(2) 0.16849(2) 0.09935(2) 0.00963(9) Uani 1 1 d . U
P1 P 0.15963(8) 0.09248(6) 0.22290(8) 0.0071(2) Uani 1 1 d . U
S1 S -0.40848(9) 0.42095(8) -0.02289(10) 0.0246(3) Uani 1 1 d . U
C19 C -0.0549(4) 0.2307(3) -0.0079(3) 0.0175(9) Uani 1 1 d . U
C13 C 0.2153(3) 0.1617(2) 0.3317(3) 0.0083(8) Uani 1 1 d . U
H13 H 0.1522 0.1928 0.3546 0.010 Uiso 1 1 calc R .
C12 C -0.0110(3) 0.0560(3) 0.3324(3) 0.0143(9) Uani 1 1 d . U
H12A H -0.0531 0.0946 0.2822 0.017 Uiso 1 1 calc R .
H12B H 0.0236 0.0907 0.3913 0.017 Uiso 1 1 calc R .
C18 C 0.2901(3) 0.2298(3) 0.2939(3) 0.0135(9) Uani 1 1 d . U
H18A H 0.3565 0.2026 0.2744 0.016 Uiso 1 1 calc R .
H18B H 0.2527 0.2584 0.2313 0.016 Uiso 1 1 calc R .
C26 C -0.2936(4) 0.3365(3) -0.1135(4) 0.0168(10) Uani 1 1 d . U
C14 C 0.2727(3) 0.1177(3) 0.4291(3) 0.0118(8) Uani 1 1 d . U
H14A H 0.2240 0.0744 0.4537 0.014 Uiso 1 1 calc R .
H14B H 0.3385 0.0885 0.4115 0.014 Uiso 1 1 calc R .
C23 C -0.3048(4) 0.2924(3) -0.3233(4) 0.0249(11) Uani 1 1 d . U
H23 H -0.3071 0.2760 -0.3944 0.030 Uiso 1 1 calc R .
C24 C -0.3869(4) 0.3413(3) -0.2945(4) 0.0226(11) Uani 1 1 d . U
H24 H -0.4459 0.3585 -0.3440 0.027 Uiso 1 1 calc R .
C25 C -0.3808(4) 0.3653(3) -0.1880(4) 0.0210(10) Uani 1 1 d . U
C17 C 0.3208(4) 0.2950(3) 0.3800(4) 0.0169(9) Uani 1 1 d . U
H17A H 0.2549 0.3253 0.3952 0.020 Uiso 1 1 calc R .
H17B H 0.3710 0.3373 0.3556 0.020 Uiso 1 1 calc R .
C1 C 0.2743(3) 0.0383(3) 0.1725(3) 0.0156(4) Uani 1 1 d . U
H1 H 0.3354 0.0800 0.1786 0.019 Uiso 1 1 calc R .
C20 C -0.1217(4) 0.2554(3) -0.0697(4) 0.0203(10) Uani 1 1 d . U
C4 C 0.3859(3) -0.0982(3) 0.0713(3) 0.0156(4) Uani 1 1 d . U
H4A H 0.4511 -0.1199 0.0432 0.019 Uiso 1 1 calc R .
H4B H 0.3293 -0.1426 0.0614 0.019 Uiso 1 1 calc R .
C8 C 0.0251(3) -0.0488(3) 0.1930(3) 0.0136(9) Uani 1 1 d . U
H8A H -0.0156 -0.0155 0.1360 0.016 Uiso 1 1 calc R .
H8B H 0.0831 -0.0803 0.1636 0.016 Uiso 1 1 calc R .
C2 C 0.2465(3) 0.0189(3) 0.0547(3) 0.0156(4) Uani 1 1 d . U
H2A H 0.1853 -0.0216 0.0440 0.019 Uiso 1 1 calc R .
H2B H 0.2241 0.0718 0.0166 0.019 Uiso 1 1 calc R .
C16 C 0.3751(4) 0.2528(3) 0.4798(4) 0.0179(9) Uani 1 1 d . U
H16A H 0.4458 0.2289 0.4670 0.021 Uiso 1 1 calc R .
H16B H 0.3887 0.2960 0.5356 0.021 Uiso 1 1 calc R .
C10 C -0.1396(4) -0.0658(3) 0.2869(4) 0.0218(10) Uani 1 1 d . U
H10A H -0.1850 -0.0317 0.2338 0.026 Uiso 1 1 calc R .
H10B H -0.1868 -0.1079 0.3159 0.026 Uiso 1 1 calc R .
N2 N -0.2996(3) 0.3644(3) -0.0163(3) 0.0214(9) Uani 1 1 d . U
H2 H -0.2535 0.3540 0.0397 0.026 Uiso 1 1 calc R .
C21 C -0.2086(4) 0.2849(3) -0.1459(4) 0.0166(9) Uani 1 1 d . U
C7 C 0.0767(3) 0.0122(3) 0.2789(3) 0.0101(8) Uani 1 1 d . U
H7 H 0.1243 -0.0213 0.3322 0.012 Uiso 1 1 calc R .
C6 C 0.3173(3) -0.0406(3) 0.2330(4) 0.0156(4) Uani 1 1 d . U
H6A H 0.3398 -0.0251 0.3068 0.019 Uiso 1 1 calc R .
H6B H 0.2586 -0.0832 0.2312 0.019 Uiso 1 1 calc R .
C22 C -0.2157(4) 0.2652(3) -0.2502(4) 0.0204(10) Uani 1 1 d . U
H22 H -0.1597 0.2324 -0.2743 0.024 Uiso 1 1 calc R .
C3 C 0.3456(3) -0.0188(3) 0.0122(4) 0.0156(4) Uani 1 1 d . U
H3A H 0.3264 -0.0329 -0.0626 0.019 Uiso 1 1 calc R .
H3B H 0.4044 0.0239 0.0177 0.019 Uiso 1 1 calc R .
C15 C 0.3040(4) 0.1823(3) 0.5157(4) 0.0169(9) Uani 1 1 d . U
H15A H 0.3437 0.1531 0.5768 0.020 Uiso 1 1 calc R .
H15B H 0.2375 0.2074 0.5376 0.020 Uiso 1 1 calc R .
C5 C 0.4136(3) -0.0796(3) 0.1873(3) 0.0156(4) Uani 1 1 d . U
H5A H 0.4758 -0.0400 0.1977 0.019 Uiso 1 1 calc R .
H5B H 0.4352 -0.1329 0.2248 0.019 Uiso 1 1 calc R .
N1 N -0.4526(3) 0.4137(3) -0.1450(3) 0.0235(9) Uani 1 1 d . U
H1A H -0.5119 0.4368 -0.1773 0.028 Uiso 1 1 calc R .
C9 C -0.0515(4) -0.1116(3) 0.2362(4) 0.0187(9) Uani 1 1 d . U
H9A H -0.0095 -0.1486 0.2885 0.022 Uiso 1 1 calc R .
H9B H -0.0856 -0.1480 0.1788 0.022 Uiso 1 1 calc R .
C11 C -0.0881(4) -0.0083(3) 0.3734(4) 0.0188(10) Uani 1 1 d . U
H11A H -0.0474 -0.0432 0.4289 0.023 Uiso 1 1 calc R .
H11B H -0.1457 0.0224 0.4046 0.023 Uiso 1 1 calc R .

loop_
_atom_site_aniso_label
_atom_site_aniso_U_11
_atom_site_aniso_U_22
_atom_site_aniso_U_33
_atom_site_aniso_U_23
_atom_site_aniso_U_13
_atom_site_aniso_U_12
Au1 0.00452(12) 0.01186(13) 0.01177(13) 0.00099(5) -0.00190(8) 0.00237(5)
P1 0.0019(4) 0.0089(5) 0.0102(5) 0.0005(4) -0.0008(3) 0.0010(4)
S1 0.0135(5) 0.0288(6) 0.0309(6) -0.0064(5) -0.0001(5) 0.0028(5)
C19 0.010(2) 0.029(3) 0.013(2) -0.0026(18) -0.0012(18) -0.0059(19)
C13 0.0020(19) 0.012(2) 0.010(2) 0.0002(15) -0.0025(16) 0.0006(14)
C12 0.0078(19) 0.021(2) 0.015(2) -0.0017(17) 0.0028(16) -0.0035(17)
C18 0.011(2) 0.010(2) 0.019(2) 0.0024(17) -0.0001(17) -0.0044(16)
C26 0.012(2) 0.016(2) 0.022(2) 0.0002(16) -0.0017(19) -0.0045(16)
C14 0.0073(19) 0.012(2) 0.015(2) 0.0018(16) -0.0018(16) -0.0054(16)
C23 0.029(3) 0.024(3) 0.020(2) 0.0010(19) -0.002(2) 0.001(2)
C24 0.017(2) 0.026(3) 0.022(3) 0.0047(19) -0.006(2) -0.0013(19)
C25 0.014(2) 0.020(2) 0.027(2) 0.003(2) -0.0031(19) -0.0004(19)
C17 0.013(2) 0.012(2) 0.023(2) -0.0023(18) -0.0075(18) -0.0023(17)
C1 0.0086(8) 0.0183(9) 0.0205(10) -0.0007(8) 0.0039(7) 0.0043(7)
C20 0.014(2) 0.019(2) 0.028(2) 0.0000(19) 0.002(2) 0.0002(18)
C4 0.0086(8) 0.0183(9) 0.0205(10) -0.0007(8) 0.0039(7) 0.0043(7)
C8 0.0065(19) 0.017(2) 0.018(2) -0.0051(17) 0.0023(16) -0.0032(16)
C2 0.0086(8) 0.0183(9) 0.0205(10) -0.0007(8) 0.0039(7) 0.0043(7)
C16 0.015(2) 0.017(2) 0.019(2) -0.0025(18) -0.0055(18) -0.0040(18)
C10 0.011(2) 0.029(3) 0.026(2) -0.004(2) 0.0070(18) -0.0124(19)
N2 0.015(2) 0.027(2) 0.020(2) -0.0013(17) -0.0048(16) 0.0004(17)
C21 0.014(2) 0.017(2) 0.019(2) 0.0034(17) -0.0008(17) -0.0010(17)
C7 0.0036(18) 0.013(2) 0.0132(19) 0.0012(16) -0.0009(15) 0.0004(16)
C6 0.0086(8) 0.0183(9) 0.0205(10) -0.0007(8) 0.0039(7) 0.0043(7)
C22 0.016(2) 0.017(2) 0.028(3) 0.0007(19) 0.0050(19) 0.0008(18)
C3 0.0086(8) 0.0183(9) 0.0205(10) -0.0007(8) 0.0039(7) 0.0043(7)
C15 0.015(2) 0.025(2) 0.010(2) -0.0028(18) -0.0001(18) -0.0011(19)
C5 0.0086(8) 0.0183(9) 0.0205(10) -0.0007(8) 0.0039(7) 0.0043(7)
N1 0.0106(18) 0.025(2) 0.033(2) 0.0009(18) -0.0037(16) 0.0034(16)
C9 0.015(2) 0.016(2) 0.027(2) -0.0037(18) 0.0068(19) -0.0086(18)
C11 0.011(2) 0.025(2) 0.021(2) -0.0029(19) 0.0054(18) -0.0038(19)

loop_
_atom_type_symbol
_atom_type_description
_atom_type_scat_dispersion_real
_atom_type_scat_dispersion_imag
_atom_type_scat_source
C C 0.0181 0.0091 'International Tables Vol C Tables 4.2.6.8 and 6.1.1.4'
H H 0.0000 0.0000 'International Tables Vol C Tables 4.2.6.8 and 6.1.1.4'
Au Au -4.4197 7.2980 'International Tables Vol C Tables 4.2.6.8 and 6.1.1.4'
N N 0.0311 0.0180 'International Tables Vol C Tables 4.2.6.8 and 6.1.1.4'
P P 0.2955 0.4335 'International Tables Vol C Tables 4.2.6.8 and 6.1.1.4'
S S 0.3331 0.5567 'International Tables Vol C Tables 4.2.6.8 and 6.1.1.4'

loop_
_geom_angle_atom_site_label_1
_geom_angle_atom_site_label_2
_geom_angle_atom_site_label_3
_geom_angle
C19 Au1 P1 175.00(13)
C13 P1 Au1 110.60(13)
C13 P1 C1 108.0(2)
C1 P1 Au1 113.83(15)
C7 P1 Au1 109.24(13)
C7 P1 C13 106.46(19)
C7 P1 C1 108.4(2)
N1 S1 N2 101.1(2)
C20 C19 Au1 170.9(4)
C18 C13 P1 110.8(3)
C14 C13 P1 116.6(3)
C14 C13 C18 109.8(3)
C7 C12 C11 111.7(4)
C17 C18 C13 110.1(4)
C25 C26 C21 120.5(4)
N2 C26 C25 113.5(4)
N2 C26 C21 125.9(4)
C15 C14 C13 110.4(3)
C24 C23 C22 122.2(5)
C23 C24 C25 117.6(4)
C24 C25 C26 120.7(5)
N1 C25 C26 112.8(4)
N1 C25 C24 126.5(4)
C18 C17 C16 111.3(4)
C2 C1 P1 110.5(3)
C6 C1 P1 115.6(3)
C6 C1 C2 111.3(4)
C19 C20 C21 178.1(5)
C3 C4 C5 110.8(4)
C9 C8 C7 111.3(3)
C3 C2 C1 109.8(4)
C15 C16 C17 111.2(4)
C11 C10 C9 109.8(4)
C26 N2 S1 106.0(3)
C26 C21 C20 119.9(4)
C22 C21 C26 117.0(4)
C22 C21 C20 123.1(4)
C12 C7 P1 109.5(3)
C12 C7 C8 110.5(3)
C8 C7 P1 110.4(3)
C5 C6 C1 111.8(4)
C21 C22 C23 121.9(4)
C4 C3 C2 111.7(4)
C14 C15 C16 111.6(4)
C4 C5 C6 111.4(4)
C25 N1 S1 106.5(3)
C8 C9 C10 111.3(4)
C10 C11 C12 111.4(4)

loop_
_geom_bond_atom_site_label_1
_geom_bond_atom_site_label_2
_geom_bond_distance
Au1 P1 2.2852(10)
Au1 C19 2.049(5)
P1 C13 1.844(4)
P1 C1 1.849(4)
P1 C7 1.837(4)
S1 N2 1.614(4)
S1 N1 1.607(4)
C19 C20 1.146(7)
C13 C18 1.539(6)
C13 C14 1.532(6)
C12 C7 1.527(6)
C12 C11 1.535(6)
C18 C17 1.528(6)
C26 C25 1.430(7)
C26 N2 1.341(6)
C26 C21 1.436(7)
C14 C15 1.526(6)
C23 C24 1.367(8)
C23 C22 1.428(7)
C24 C25 1.419(7)
C25 N1 1.345(7)
C17 C16 1.529(6)
C1 C2 1.546(6)
C1 C6 1.529(6)
C20 C21 1.444(6)
C4 C3 1.518(6)
C4 C5 1.523(6)
C8 C7 1.545(6)
C8 C9 1.527(6)
C2 C3 1.532(6)
C16 C15 1.528(6)
C10 C9 1.527(6)
C10 C11 1.516(6)
C21 C22 1.374(7)
C6 C5 1.528(6)
